data_7133638
loop_
_publ_author_name
'Wang, Yi-Chao'
'Chen, Mo-Han'
'Fan, Zi-Wen'
'Wang, Yue'
'Huang, Cai-Xiang'
'Wang, Hui-Fang'
'Lang, Jian-Ping'
'Niu, Zheng'

_publ_section_title
;
 Enhanced water stability of MOFs <i>via</i> multiple hydrogen bonds and
 their application in water harvesting.
;
_journal_issue 77
_journal_name_full 'Chemical communications (Cambridge, England)'
_journal_page_first 10692
_journal_page_last 10695
_journal_paper_doi 10.1039/d4cc03654a
_journal_volume 60
_journal_year 2024
_chemical_formula_moiety 'C27 H14 Cu3 N6 O13'
_chemical_formula_sum 'C27 H14 Cu3 N6 O13'
_chemical_formula_weight 821.06
_space_group_crystal_system tetragonal
_space_group_IT_number 87
_space_group_name_Hall '-I 4'
_space_group_name_H-M_alt 'I 4/m'
_atom_sites_solution_hydrogens mixed
_atom_sites_solution_primary iterative
_audit_creation_date 2024-06-25
_audit_creation_method
;
Olex2 1.3
(compiled 2020.11.12 svn.r5f609507 for OlexSys, GUI svn.r6408)
;
_audit_update_record
;
2024-06-26 deposited with the CCDC.	2024-08-29 downloaded from the CCDC.
;
_cell_angle_alpha 90
_cell_angle_beta 90
_cell_angle_gamma 90
_cell_formula_units_Z 16
_cell_length_a 26.5844(17)
_cell_length_b 26.5844(17)
_cell_length_c 38.103(4)
_cell_measurement_reflns_used 9827
_cell_measurement_temperature 150.0
_cell_measurement_theta_max 27.39
_cell_measurement_theta_min 2.40
_cell_volume 26929(4)
_computing_molecular_graphics 'Olex2 1.3 (Dolomanov et al., 2009)'
_computing_publication_material 'Olex2 1.3 (Dolomanov et al., 2009)'
_computing_structure_refinement 'SHELXL 2018/3 (Sheldrick, 2015)'
_computing_structure_solution 'olex2.solve 1.3 (Bourhis et al., 2015)'
_diffrn_ambient_temperature 150.0
_diffrn_measured_fraction_theta_full 0.997
_diffrn_measured_fraction_theta_max 0.997
_diffrn_measurement_device_type 'Bruker APEX-II CCD'
_diffrn_measurement_method '\f and \w scans'
_diffrn_radiation_type MoK\a
_diffrn_radiation_wavelength 0.71073
_diffrn_reflns_av_R_equivalents 0.0676
_diffrn_reflns_av_unetI/netI 0.0520
_diffrn_reflns_Laue_measured_fraction_full 0.997
_diffrn_reflns_Laue_measured_fraction_max 0.997
_diffrn_reflns_limit_h_max 23
_diffrn_reflns_limit_h_min -31
_diffrn_reflns_limit_k_max 31
_diffrn_reflns_limit_k_min -28
_diffrn_reflns_limit_l_max 45
_diffrn_reflns_limit_l_min -45
_diffrn_reflns_number 58491
_diffrn_reflns_point_group_measured_fraction_full 0.997
_diffrn_reflns_point_group_measured_fraction_max 0.997
_diffrn_reflns_theta_full 24.998
_diffrn_reflns_theta_max 24.998
_diffrn_reflns_theta_min 2.423
_diffrn_source_current 1.0
_diffrn_source_power 0.05
_diffrn_source_voltage 50.0
_diffrn_standards_number 0
_exptl_absorpt_coefficient_mu 0.974
_exptl_absorpt_correction_type none
_exptl_crystal_colour 'clear light green'
_exptl_crystal_colour_lustre clear
_exptl_crystal_colour_modifier light
_exptl_crystal_colour_primary green
_exptl_crystal_density_diffrn 0.810
_exptl_crystal_description block
_exptl_crystal_F_000 6544
_exptl_crystal_size_max 0.12
_exptl_crystal_size_mid 0.08
_exptl_crystal_size_min 0.05
_refine_diff_density_max 0.627
_refine_diff_density_min -1.292
_refine_diff_density_rms 0.063
_refine_ls_extinction_method none
_refine_ls_goodness_of_fit_ref 1.053
_refine_ls_hydrogen_treatment mixed
_refine_ls_matrix_type full
_refine_ls_number_parameters 453
_refine_ls_number_reflns 12020
_refine_ls_number_restraints 12
_refine_ls_restrained_S_all 1.053
_refine_ls_R_factor_all 0.0519
_refine_ls_R_factor_gt 0.0423
_refine_ls_shift/su_max 0.002
_refine_ls_shift/su_mean 0.000
_refine_ls_structure_factor_coef Fsqd
_refine_ls_weighting_details 'w=1/[\s^2^(Fo^2^)+(0.0654P)^2^+18.6971P] where P=(Fo^2^+2Fc^2^)/3'
_refine_ls_weighting_scheme calc
_refine_ls_wR_factor_gt 0.1194
_refine_ls_wR_factor_ref 0.1252
_reflns_Friedel_coverage 0.000
_reflns_number_gt 9617
_reflns_number_total 12020
_reflns_threshold_expression 'I > 2\s(I)'
_cod_data_source_file d4cc03654a2.cif
_cod_data_source_block test
_cod_depositor_comments 'Adding full bibliography for 7133637--7133639.cif.'
_cod_original_cell_volume 26928(4)
_cod_database_code 7133638
_shelx_shelxl_version_number 2018/3
_shelx_space_group_comment
;
The symmetry employed for this shelxl refinement is uniquely defined
by the following loop, which should always be used as a source of
symmetry information in preference to the above space-group names.
They are only intended as comments.
;
_shelx_estimated_absorpt_t_max 0.953
_shelx_estimated_absorpt_t_min 0.892
_olex2_refinement_description
;
1. Fixed Uiso
 At 1.2 times of:
  All C(H) groups, All N(H) groups
 At 1.5 times of:
  All O(H,H) groups
2. Uiso/Uaniso restraints and constraints
Uanis(O2) \\sim Ueq, Uanis(O1) \\sim Ueq: with sigma of 0.01 and sigma for
terminal atoms of 0.02
Uanis(O2) = Uanis(Cu1)
3. Others
 Fixed Sof: O2(0.25) H2A(0.25) H2B(0.25) O1(0.75) H1A(0.75) H1B(0.75)
4.a Riding coordinates:
 O2(H2A,H2B)
4.b Rotating group:
 O1(H1A,H1B)
4.c Aromatic/amide H refined with riding coordinates:
 N00J(H00J), C00K(H00K), C00N(H00N), C00T(H00T), N00V(H00V), C010(H010),
 C012(H012), C013(H013), N015(H015), C016(H016), C018(H018)
;
_smtbx_masks_void_probe_radius 1.2
_smtbx_masks_void_truncation_radius 1.2
_olex2_submission_special_instructions 'No special instructions were received'

loop_
_space_group_symop_operation_xyz
'x, y, z'
'-x, -y, z'
'-y, x, z'
'y, -x, z'
'x+1/2, y+1/2, z+1/2'
'-x+1/2, -y+1/2, z+1/2'
'-y+1/2, x+1/2, z+1/2'
'y+1/2, -x+1/2, z+1/2'
'-x, -y, -z'
'x, y, -z'
'y, -x, -z'
'-y, x, -z'
'-x+1/2, -y+1/2, -z+1/2'
'x+1/2, y+1/2, -z+1/2'
'y+1/2, -x+1/2, -z+1/2'
'-y+1/2, x+1/2, -z+1/2'

loop_
_atom_site_label
_atom_site_type_symbol
_atom_site_fract_x
_atom_site_fract_y
_atom_site_fract_z
_atom_site_U_iso_or_equiv
_atom_site_adp_type
_atom_site_occupancy
_atom_site_site_symmetry_order
_atom_site_calc_flag
_atom_site_refinement_flags_posn
_atom_site_refinement_flags_adp
_atom_site_refinement_flags_occupancy
_atom_site_disorder_assembly
_atom_site_disorder_group
Cu1 Cu 0.60902(2) 1.06883(2) 0.500000 0.02481(12) Uani 1 2 d S T P . .
Cu4 Cu 0.29865(2) 0.94592(2) 0.500000 0.02470(12) Uani 1 2 d S T P . .
Cu2 Cu 0.82242(2) 0.87880(2) 0.35095(2) 0.02564(10) Uani 1 1 d . . . . .
Cu3 Cu 0.15935(2) 0.76758(2) 0.30427(2) 0.02712(10) Uani 1 1 d . . . . .
O005 O 0.71171(7) 0.86071(7) 0.33411(5) 0.0336(5) Uani 1 1 d . . . . .
O006 O 0.76132(7) 0.89875(7) 0.37384(5) 0.0336(5) Uani 1 1 d . . . . .
O007 O 0.37680(7) 0.88315(7) 0.46320(5) 0.0324(5) Uani 1 1 d . . . . .
O008 O 0.43947(7) 0.67914(7) 0.17655(5) 0.0330(5) Uani 1 1 d . . . . .
O009 O 0.40724(7) 0.73152(7) 0.21706(5) 0.0334(5) Uani 1 1 d . . . . .
O00A O 0.62016(7) 0.64478(7) 0.17515(5) 0.0337(5) Uani 1 1 d . . . . .
O00B O 0.29348(7) 0.89593(8) 0.46393(5) 0.0332(5) Uani 1 1 d . . . . .
O00C O 0.18549(7) 0.82023(8) 0.37450(5) 0.0354(5) Uani 1 1 d . . . . .
O00D O 0.60332(7) 1.01691(7) 0.46465(5) 0.0335(5) Uani 1 1 d . . . . .
O00E O 0.22092(7) 0.77466(8) 0.33134(5) 0.0356(5) Uani 1 1 d . . . . .
O00F O 0.66863(7) 0.67517(8) 0.21837(5) 0.0362(5) Uani 1 1 d . . . . .
O00G O 0.68700(7) 1.00506(8) 0.46424(5) 0.0360(5) Uani 1 1 d . . . . .
N00H N 0.46960(10) 0.83260(12) 0.37101(7) 0.0529(8) Uani 1 1 d . . . . .
N00I N 0.47842(10) 0.77809(12) 0.32164(8) 0.0552(9) Uani 1 1 d . . . . .
N00J N 0.53646(10) 0.87860(12) 0.38927(8) 0.0599(9) Uani 1 1 d . . . . .
H00J H 0.513765 0.890766 0.403789 0.072 Uiso 1 1 calc R U . . .
C00K C 0.67965(11) 0.93887(11) 0.40853(7) 0.0331(7) Uani 1 1 d . . . . .
H00K H 0.712055 0.951536 0.414227 0.040 Uiso 1 1 calc R U . . .
C00L C 0.33278(11) 0.87656(11) 0.45135(7) 0.0307(6) Uani 1 1 d . . . . .
N00M N 0.54898(10) 0.82496(13) 0.34217(8) 0.0603(9) Uani 1 1 d . . . . .
C00N C 0.27862(11) 0.83530(11) 0.40619(7) 0.0321(7) Uani 1 1 d . . . . .
H00N H 0.249797 0.847376 0.418278 0.039 Uiso 1 1 calc R U . . .
C00O C 0.63761(11) 0.95575(11) 0.42622(7) 0.0332(7) Uani 1 1 d . . . . .
C00P C 0.64321(11) 0.99562(11) 0.45395(7) 0.0316(7) Uani 1 1 d . . . . .
C00Q C 0.67386(11) 0.90297(11) 0.38221(8) 0.0333(7) Uani 1 1 d . . . . .
C00R C 0.71893(11) 0.88625(11) 0.36170(8) 0.0318(7) Uani 1 1 d . . . . .
C00S C 0.44243(11) 0.70634(11) 0.20372(7) 0.0307(6) Uani 1 1 d . . . . .
C00T C 0.53407(11) 0.68553(11) 0.20568(7) 0.0328(7) Uani 1 1 d . . . . .
H00T H 0.529697 0.666015 0.185016 0.039 Uiso 1 1 calc R U . . .
C00U C 0.22252(11) 0.80019(11) 0.35938(7) 0.0304(6) Uani 1 1 d . . . . .
N00V N 0.40381(10) 0.78357(12) 0.34995(8) 0.0580(9) Uani 1 1 d . . . . .
H00V H 0.396519 0.757984 0.336208 0.070 Uiso 1 1 calc R U . . .
C00W C 0.58127(11) 0.69027(11) 0.22059(7) 0.0330(7) Uani 1 1 d . . . . .
C00X C 0.32663(11) 0.84477(11) 0.41917(7) 0.0327(7) Uani 1 1 d . . . . .
C00Y C 0.62696(11) 0.66808(11) 0.20336(7) 0.0307(6) Uani 1 1 d . . . . .
C00Z C 0.49331(11) 0.70924(11) 0.22089(7) 0.0323(7) Uani 1 1 d . . . . .
C010 C 0.62704(11) 0.88303(12) 0.37468(8) 0.0400(8) Uani 1 1 d . . . . .
H010 H 0.623482 0.858885 0.356469 0.048 Uiso 1 1 calc R U . . .
C011 C 0.27341(11) 0.80811(12) 0.37547(7) 0.0339(7) Uani 1 1 d . . . . .
C012 C 0.58720(12) 0.71845(13) 0.25093(8) 0.0443(8) Uani 1 1 d . . . . .
H012 H 0.619455 0.721291 0.261470 0.053 Uiso 1 1 calc R U . . .
C013 C 0.59057(12) 0.93600(12) 0.41907(8) 0.0420(8) Uani 1 1 d . . . . .
H013 H 0.561945 0.948080 0.431386 0.050 Uiso 1 1 calc R U . . .
C014 C 0.36909(12) 0.82763(13) 0.40155(8) 0.0412(8) Uani 1 1 d . . . . .
N015 N 0.55651(10) 0.77350(14) 0.29523(8) 0.0728(12) Uani 1 1 d . . . . .
H015 H 0.588341 0.781955 0.297578 0.087 Uiso 1 1 calc R U . . .
C016 C 0.49918(11) 0.73775(13) 0.25113(8) 0.0420(8) Uani 1 1 d . . . . .
H016 H 0.470995 0.753876 0.261541 0.050 Uiso 1 1 calc R U . . .
C017 C 0.58503(12) 0.89839(13) 0.39382(9) 0.0465(9) Uani 1 1 d . . . . .
C018 C 0.31547(11) 0.79102(13) 0.35801(8) 0.0411(8) Uani 1 1 d . . . . .
H018 H 0.311463 0.771774 0.337186 0.049 Uiso 1 1 calc R U . . .
C019 C 0.54627(12) 0.74247(14) 0.26591(9) 0.0495(9) Uani 1 1 d . . . . .
C01A C 0.45266(12) 0.79946(14) 0.34809(9) 0.0507(10) Uani 1 1 d . . . . .
C01B C 0.36335(12) 0.80130(14) 0.37016(8) 0.0446(8) Uani 1 1 d . . . . .
C01C C 0.51859(12) 0.84396(14) 0.36635(9) 0.0505(9) Uani 1 1 d . . . . .
C01D C 0.52576(13) 0.79241(16) 0.32026(10) 0.0569(11) Uani 1 1 d . . . . .
O2 O 0.5164(2) 1.0894(2) 0.51114(15) 0.02481(12) Uani 0.25 1 d . U P . .
H2A H 0.496285 1.089497 0.531746 0.037 Uiso 0.25 1 d R U P . .
H2B H 0.489585 1.090788 0.496866 0.037 Uiso 0.25 1 d R U P . .
O1 O 0.20274(13) 0.72405(14) 0.25967(9) 0.0667(10) Uani 0.75 1 d . U P . .
H1A H 0.216605 0.745555 0.243431 0.100 Uiso 0.75 1 d R U P . .
H1B H 0.181319 0.705197 0.246065 0.100 Uiso 0.75 1 d R U P . .
H014 H 0.4001(11) 0.8325(11) 0.4104(8) 0.034(8) Uiso 1 1 d . . . . .

loop_
_atom_site_aniso_label
_atom_site_aniso_U_11
_atom_site_aniso_U_22
_atom_site_aniso_U_33
_atom_site_aniso_U_23
_atom_site_aniso_U_13
_atom_site_aniso_U_12
Cu1 0.0216(3) 0.0302(3) 0.0226(2) 0.000 0.000 0.0003(2)
Cu4 0.0202(3) 0.0302(3) 0.0238(2) 0.000 0.000 0.0002(2)
Cu2 0.02498(19) 0.02491(19) 0.02702(18) -0.00322(14) -0.00303(14) 0.00303(14)
Cu3 0.0273(2) 0.02555(19) 0.02856(19) -0.00216(14) 0.00116(14) -0.00423(14)
O005 0.0261(11) 0.0372(12) 0.0376(11) -0.0102(9) 0.0020(9) 0.0037(9)
O006 0.0255(11) 0.0371(12) 0.0382(11) -0.0085(9) -0.0004(9) 0.0002(9)
O007 0.0269(11) 0.0392(12) 0.0311(10) -0.0093(9) -0.0001(8) -0.0006(9)
O008 0.0289(11) 0.0354(12) 0.0346(11) -0.0084(9) -0.0016(9) -0.0012(9)
O009 0.0254(11) 0.0379(12) 0.0368(11) -0.0106(9) 0.0001(9) -0.0004(9)
O00A 0.0265(11) 0.0383(12) 0.0364(11) -0.0108(9) -0.0016(9) 0.0081(9)
O00B 0.0265(11) 0.0441(13) 0.0289(10) -0.0077(9) 0.0012(8) -0.0007(9)
O00C 0.0264(11) 0.0455(13) 0.0343(11) -0.0080(9) -0.0003(9) -0.0026(9)
O00D 0.0272(11) 0.0382(12) 0.0350(11) -0.0112(9) 0.0031(9) 0.0023(9)
O00E 0.0285(11) 0.0443(13) 0.0339(11) -0.0119(9) -0.0018(9) -0.0041(9)
O00F 0.0267(11) 0.0458(13) 0.0362(11) -0.0098(10) 0.0000(9) 0.0046(9)
O00G 0.0282(12) 0.0425(13) 0.0373(11) -0.0132(9) 0.0009(9) -0.0030(9)
N00H 0.0272(15) 0.074(2) 0.0575(18) -0.0393(16) 0.0063(13) -0.0076(14)
N00I 0.0277(15) 0.080(2) 0.0575(18) -0.0427(17) 0.0031(13) -0.0037(15)
N00J 0.0279(15) 0.084(2) 0.068(2) -0.0525(18) 0.0127(14) -0.0126(15)
C00K 0.0306(16) 0.0341(17) 0.0345(15) -0.0054(13) 0.0001(13) -0.0022(13)
C00L 0.0266(16) 0.0381(17) 0.0275(14) 0.0019(12) 0.0005(12) -0.0010(13)
N00M 0.0300(16) 0.092(3) 0.0588(18) -0.0488(18) 0.0051(13) -0.0069(16)
C00N 0.0277(16) 0.0376(17) 0.0312(15) -0.0018(13) 0.0020(12) -0.0013(13)
C00O 0.0270(16) 0.0409(18) 0.0317(15) -0.0118(13) 0.0037(12) -0.0016(13)
C00P 0.0337(18) 0.0364(17) 0.0247(14) -0.0001(12) 0.0005(12) -0.0049(14)
C00Q 0.0296(16) 0.0328(17) 0.0376(16) -0.0071(13) 0.0047(13) -0.0016(13)
C00R 0.0316(17) 0.0267(16) 0.0370(16) -0.0032(13) -0.0033(13) -0.0001(13)
C00S 0.0301(16) 0.0294(16) 0.0326(15) -0.0016(13) 0.0041(12) -0.0046(13)
C00T 0.0338(17) 0.0322(16) 0.0323(15) -0.0058(13) 0.0023(13) 0.0013(13)
C00U 0.0264(16) 0.0321(16) 0.0328(15) -0.0017(13) 0.0041(12) -0.0062(13)
N00V 0.0301(16) 0.081(2) 0.0626(19) -0.0468(17) 0.0082(14) -0.0120(15)
C00W 0.0286(16) 0.0365(17) 0.0338(15) -0.0072(13) 0.0009(12) 0.0028(13)
C00X 0.0283(16) 0.0396(18) 0.0302(14) -0.0039(13) -0.0005(12) -0.0040(13)
C00Y 0.0294(16) 0.0295(16) 0.0331(15) -0.0039(12) 0.0008(13) 0.0060(13)
C00Z 0.0250(15) 0.0368(17) 0.0351(15) -0.0058(13) 0.0001(12) -0.0036(13)
C010 0.0304(17) 0.0459(19) 0.0437(17) -0.0197(15) 0.0042(14) -0.0030(15)
C011 0.0270(16) 0.0403(18) 0.0345(15) -0.0054(13) 0.0004(13) -0.0059(13)
C012 0.0240(16) 0.066(2) 0.0424(18) -0.0207(17) 0.0022(14) 0.0005(15)
C013 0.0307(17) 0.050(2) 0.0458(18) -0.0194(16) 0.0097(14) -0.0025(15)
C014 0.0233(17) 0.057(2) 0.0432(18) -0.0161(16) 0.0013(14) -0.0045(15)
N015 0.0226(15) 0.124(3) 0.072(2) -0.069(2) 0.0052(14) -0.0085(17)
C016 0.0246(16) 0.057(2) 0.0447(18) -0.0213(16) 0.0041(14) 0.0000(15)
C017 0.0321(18) 0.058(2) 0.0493(19) -0.0248(17) 0.0015(15) -0.0053(16)
C018 0.0276(17) 0.056(2) 0.0402(17) -0.0202(15) 0.0021(13) -0.0063(15)
C019 0.0280(17) 0.073(3) 0.0478(19) -0.0301(18) 0.0020(15) -0.0016(17)
C01A 0.0301(18) 0.070(3) 0.052(2) -0.0322(19) 0.0031(15) -0.0020(17)
C01B 0.0281(17) 0.061(2) 0.0449(19) -0.0222(16) 0.0050(14) -0.0036(16)
C01C 0.0292(18) 0.069(3) 0.053(2) -0.0321(19) 0.0043(15) -0.0026(17)
C01D 0.0296(19) 0.084(3) 0.057(2) -0.039(2) 0.0012(16) -0.0041(18)
O2 0.0216(3) 0.0302(3) 0.0226(2) 0.000 0.000 0.0003(2)
O1 0.059(2) 0.072(3) 0.070(2) -0.0151(19) 0.0129(18) -0.0008(19)

loop_
_atom_type_symbol
_atom_type_description
_atom_type_scat_dispersion_real
_atom_type_scat_dispersion_imag
_atom_type_scat_source
C C 0.0033 0.0016 'International Tables Vol C Tables 4.2.6.8 and 6.1.1.4'
H H 0.0000 0.0000 'International Tables Vol C Tables 4.2.6.8 and 6.1.1.4'
Cu Cu 0.3201 1.2651 'International Tables Vol C Tables 4.2.6.8 and 6.1.1.4'
N N 0.0061 0.0033 'International Tables Vol C Tables 4.2.6.8 and 6.1.1.4'
O O 0.0106 0.0060 'International Tables Vol C Tables 4.2.6.8 and 6.1.1.4'

loop_
_geom_angle_atom_site_label_1
_geom_angle_atom_site_label_2
_geom_angle_atom_site_label_3
_geom_angle
_geom_angle_site_symmetry_1
_geom_angle_site_symmetry_3
_geom_angle_publ_flag
Cu4 Cu1 O2 169.86(13) 9_676 . ?
O007 Cu1 Cu4 84.93(6) 9_676 9_676 ?
O007 Cu1 Cu4 84.93(6) 2_675 9_676 ?
O007 Cu1 O007 92.99(12) 9_676 2_675 ?
O007 Cu1 O00D 88.93(8) 9_676 10_556 ?
O007 Cu1 O00D 88.93(8) 2_675 . ?
O007 Cu1 O00D 172.47(9) 2_675 10_556 ?
O007 Cu1 O00D 172.46(9) 9_676 . ?
O007 Cu1 O2 85.78(15) 9_676 . ?
O007 Cu1 O2 99.61(15) 2_675 . ?
O00D Cu1 Cu4 87.98(6) . 9_676 ?
O00D Cu1 Cu4 87.98(6) 10_556 9_676 ?
O00D Cu1 O00D 88.25(12) . 10_556 ?
O00D Cu1 O2 101.10(15) . . ?
O00D Cu1 O2 87.79(15) 10_556 . ?
O00B Cu4 Cu1 87.79(6) . 9_676 ?
O00B Cu4 Cu1 87.79(6) 10_556 9_676 ?
O00B Cu4 O00B 91.62(12) . 10_556 ?
O00B Cu4 O00G 172.67(9) . 9_676 ?
O00B Cu4 O00G 88.63(9) . 2_675 ?
O00B Cu4 O00G 88.63(9) 10_556 9_676 ?
O00B Cu4 O00G 172.67(9) 10_556 2_675 ?
O00G Cu4 Cu1 84.90(6) 9_676 9_676 ?
O00G Cu4 Cu1 84.90(6) 2_675 9_676 ?
O00G Cu4 O00G 90.19(13) 9_676 2_675 ?
O006 Cu2 Cu3 86.68(6) . 4_565 ?
O006 Cu2 O008 89.86(9) . 16_655 ?
O006 Cu2 O00A 174.52(8) . 13_665 ?
O006 Cu2 O00C 90.45(9) . 4_565 ?
O008 Cu2 Cu3 86.59(6) 16_655 4_565 ?
O008 Cu2 O00A 90.51(9) 16_655 13_665 ?
O008 Cu2 O00C 173.92(8) 16_655 4_565 ?
O00A Cu2 Cu3 87.89(6) 13_665 4_565 ?
O00A Cu2 O00C 88.61(9) 13_665 4_565 ?
O00C Cu2 Cu3 87.37(6) 4_565 4_565 ?
O005 Cu3 Cu2 85.34(6) 3_655 3_655 ?
O005 Cu3 O009 90.22(9) 3_655 13_565 ?
O005 Cu3 O00F 169.29(8) 3_655 15_465 ?
O005 Cu3 O1 100.40(11) 3_655 . ?
O009 Cu3 Cu2 85.49(6) 13_565 3_655 ?
O009 Cu3 O00F 90.04(9) 13_565 15_465 ?
O009 Cu3 O1 98.62(11) 13_565 . ?
O00E Cu3 Cu2 84.73(6) . 3_655 ?
O00E Cu3 O005 89.70(9) . 3_655 ?
O00E Cu3 O009 170.19(8) . 13_565 ?
O00E Cu3 O00F 88.22(9) . 15_465 ?
O00E Cu3 O1 91.04(11) . . ?
O00F Cu3 Cu2 84.00(6) 15_465 3_655 ?
O00F Cu3 O1 90.14(11) 15_465 . ?
O1 Cu3 Cu2 172.87(9) . 3_655 ?
C00R O005 Cu3 121.11(19) . 4_565 ?
C00R O006 Cu2 121.09(18) . . ?
C00L O007 Cu1 122.01(18) . 9_676 ?
C00S O008 Cu2 120.67(19) . 15_465 ?
C00S O009 Cu3 120.93(18) . 13_565 ?
C00Y O00A Cu2 119.27(18) . 13_665 ?
C00L O00B Cu4 119.79(18) . . ?
C00U O00C Cu2 119.48(18) . 3_655 ?
C00P O00D Cu1 118.44(18) . . ?
C00U O00E Cu3 121.86(19) . . ?
C00Y O00F Cu3 122.10(18) . 16_655 ?
C00P O00G Cu4 122.77(19) . 9_676 ?
C01A N00H C01C 113.1(3) . . ?
C01D N00I C01A 113.3(3) . . ?
C017 N00J H00J 114.5 . . ?
C01C N00J H00J 114.5 . . ?
C01C N00J C017 131.0(3) . . ?
C00O C00K H00K 120.5 . . ?
C00O C00K C00Q 119.0(3) . . ?
C00Q C00K H00K 120.5 . . ?
O007 C00L C00X 118.1(3) . . ?
O00B C00L O007 125.0(3) . . ?
O00B C00L C00X 116.8(2) . . ?
C01C N00M C01D 113.3(3) . . ?
C00X C00N H00N 120.4 . . ?
C011 C00N H00N 120.4 . . ?
C011 C00N C00X 119.2(3) . . ?
C00K C00O C00P 119.5(3) . . ?
C00K C00O C013 120.8(3) . . ?
C013 C00O C00P 119.7(3) . . ?
O00D C00P C00O 117.2(3) . . ?
O00G C00P O00D 125.9(3) . . ?
O00G C00P C00O 116.9(3) . . ?
C00K C00Q C00R 119.4(3) . . ?
C010 C00Q C00K 120.8(3) . . ?
C010 C00Q C00R 119.9(3) . . ?
O005 C00R C00Q 118.1(3) . . ?
O006 C00R O005 125.5(3) . . ?
O006 C00R C00Q 116.4(2) . . ?
O008 C00S C00Z 116.2(3) . . ?
O009 C00S O008 126.1(3) . . ?
O009 C00S C00Z 117.8(2) . . ?
C00W C00T H00T 120.1 . . ?
C00Z C00T H00T 120.1 . . ?
C00Z C00T C00W 119.9(3) . . ?
O00C C00U O00E 125.9(3) . . ?
O00C C00U C011 117.3(2) . . ?
O00E C00U C011 116.8(3) . . ?
C01A N00V H00V 114.6 . . ?
C01A N00V C01B 130.7(3) . . ?
C01B N00V H00V 114.6 . . ?
C00T C00W C00Y 121.2(3) . . ?
C00T C00W C012 119.7(3) . . ?
C012 C00W C00Y 119.0(3) . . ?
C00N C00X C00L 119.5(3) . . ?
C014 C00X C00L 119.4(3) . . ?
C014 C00X C00N 120.9(3) . . ?
O00A C00Y O00F 126.1(3) . . ?
O00A C00Y C00W 116.9(3) . . ?
O00F C00Y C00W 117.0(2) . . ?
C00T C00Z C00S 120.0(3) . . ?
C00T C00Z C016 120.6(3) . . ?
C016 C00Z C00S 119.4(3) . . ?
C00Q C010 H010 120.0 . . ?
C00Q C010 C017 120.0(3) . . ?
C017 C010 H010 120.0 . . ?
C00N C011 C00U 120.6(3) . . ?
C018 C011 C00N 120.0(3) . . ?
C018 C011 C00U 119.2(3) . . ?
C00W C012 H012 119.9 . . ?
C019 C012 C00W 120.2(3) . . ?
C019 C012 H012 119.9 . . ?
C00O C013 H013 119.9 . . ?
C00O C013 C017 120.2(3) . . ?
C017 C013 H013 119.9 . . ?
C00X C014 C01B 119.3(3) . . ?
C00X C014 H014 121.0(19) . . ?
C01B C014 H014 119.6(19) . . ?
C019 N015 H015 114.5 . . ?
C01D N015 H015 114.5 . . ?
C01D N015 C019 131.0(3) . . ?
C00Z C016 H016 120.3 . . ?
C019 C016 C00Z 119.4(3) . . ?
C019 C016 H016 120.3 . . ?
C010 C017 N00J 124.2(3) . . ?
C010 C017 C013 119.1(3) . . ?
C013 C017 N00J 116.8(3) . . ?
C011 C018 H018 119.3 . . ?
C011 C018 C01B 121.4(3) . . ?
C01B C018 H018 119.3 . . ?
C012 C019 N015 116.3(3) . . ?
C016 C019 C012 120.2(3) . . ?
C016 C019 N015 123.4(3) . . ?
N00H C01A N00I 127.2(3) . . ?
N00H C01A N00V 119.7(3) . . ?
N00I C01A N00V 113.1(3) . . ?
C014 C01B N00V 123.7(3) . . ?
C018 C01B N00V 117.1(3) . . ?
C018 C01B C014 119.2(3) . . ?
N00H C01C N00J 113.9(3) . . ?
N00M C01C N00H 126.5(3) . . ?
N00M C01C N00J 119.6(3) . . ?
N00I C01D N00M 126.7(3) . . ?
N00I C01D N015 119.9(3) . . ?
N00M C01D N015 113.4(3) . . ?
Cu1 O2 H2A 132.8 . . ?
Cu1 O2 H2B 146.0(9) . 10_556 ?
Cu1 O2 H2B 132.3 . . ?
O2 O2 Cu1 80.45(13) 10_556 . ?
O2 O2 H2A 145.8 10_556 . ?
O2 O2 H2B 52.7 10_556 . ?
O2 O2 H2B 66.9(8) 10_556 10_556 ?
H2A O2 H2B 93.1 . . ?
H2A O2 H2B 79.0 . 10_556 ?
H2B O2 H2B 14.2 . 10_556 ?
Cu3 O1 H1A 112.1 . . ?
Cu3 O1 H1B 111.8 . . ?
H1A O1 H1B 102.0 . . ?

loop_
_geom_bond_atom_site_label_1
_geom_bond_atom_site_label_2
_geom_bond_distance
_geom_bond_site_symmetry_2
_geom_bond_publ_flag
Cu1 Cu4 2.4855(6) 9_676 ?
Cu1 O007 1.9330(18) 2_675 ?
Cu1 O007 1.9330(18) 9_676 ?
Cu1 O00D 1.9347(19) . ?
Cu1 O00D 1.9348(19) 10_556 ?
Cu1 O2 2.558(7) . ?
Cu4 O00B 1.9168(19) 10_556 ?
Cu4 O00B 1.9167(19) . ?
Cu4 O00G 1.9236(19) 9_676 ?
Cu4 O00G 1.9236(19) 2_675 ?
Cu2 Cu3 2.5134(5) 4_565 ?
Cu2 O006 1.9185(19) . ?
Cu2 O008 1.9237(19) 16_655 ?
Cu2 O00A 1.9266(19) 13_665 ?
Cu2 O00C 1.931(2) 4_565 ?
Cu3 O005 1.9450(19) 3_655 ?
Cu3 O009 1.9482(19) 13_565 ?
Cu3 O00E 1.9437(19) . ?
Cu3 O00F 1.9488(19) 15_465 ?
Cu3 O1 2.357(3) . ?
O005 C00R 1.266(3) . ?
O006 C00R 1.263(3) . ?
O007 C00L 1.266(3) . ?
O008 C00S 1.265(3) . ?
O009 C00S 1.258(3) . ?
O00A C00Y 1.254(3) . ?
O00B C00L 1.260(3) . ?
O00C C00U 1.259(3) . ?
O00D C00P 1.269(3) . ?
O00E C00U 1.266(3) . ?
O00F C00Y 1.261(3) . ?
O00G C00P 1.254(3) . ?
N00H C01A 1.319(4) . ?
N00H C01C 1.349(4) . ?
N00I C01A 1.345(4) . ?
N00I C01D 1.316(4) . ?
N00J H00J 0.8800 . ?
N00J C017 1.405(4) . ?
N00J C01C 1.355(4) . ?
C00K H00K 0.9500 . ?
C00K C00O 1.380(4) . ?
C00K C00Q 1.393(4) . ?
C00L C00X 1.498(4) . ?
N00M C01C 1.325(4) . ?
N00M C01D 1.352(4) . ?
C00N H00N 0.9500 . ?
C00N C00X 1.392(4) . ?
C00N C011 1.383(4) . ?
C00O C00P 1.504(4) . ?
C00O C013 1.383(4) . ?
C00Q C00R 1.498(4) . ?
C00Q C010 1.383(4) . ?
C00S C00Z 1.504(4) . ?
C00T H00T 0.9500 . ?
C00T C00W 1.383(4) . ?
C00T C00Z 1.381(4) . ?
C00U C011 1.500(4) . ?
N00V H00V 0.8800 . ?
N00V C01A 1.368(4) . ?
N00V C01B 1.404(4) . ?
C00W C00Y 1.502(4) . ?
C00W C012 1.386(4) . ?
C00X C014 1.390(4) . ?
C00Z C016 1.388(4) . ?
C010 H010 0.9500 . ?
C010 C017 1.395(4) . ?
C011 C018 1.378(4) . ?
C012 H012 0.9500 . ?
C012 C019 1.385(4) . ?
C013 H013 0.9500 . ?
C013 C017 1.395(4) . ?
C014 C01B 1.394(4) . ?
C014 H014 0.90(3) . ?
N015 H015 0.8800 . ?
N015 C019 1.415(4) . ?
N015 C01D 1.353(4) . ?
C016 H016 0.9500 . ?
C016 C019 1.378(4) . ?
C018 H018 0.9500 . ?
C018 C01B 1.382(4) . ?
O2 O2 0.849(11) 10_556 ?
O2 H2A 0.9497 . ?
O2 H2B 0.776(4) 10_556 ?
O2 H2B 0.8968 . ?
O1 H1A 0.9195 . ?
O1 H1B 0.9188 . ?

loop_
_geom_torsion_atom_site_label_1
_geom_torsion_atom_site_label_2
_geom_torsion_atom_site_label_3
_geom_torsion_atom_site_label_4
_geom_torsion
_geom_torsion_site_symmetry_1
_geom_torsion_site_symmetry_2
_geom_torsion_site_symmetry_3
_geom_torsion_site_symmetry_4
_geom_torsion_publ_flag
Cu1 O007 C00L O00B -7.3(4) 9_676 . . . ?
Cu1 O007 C00L C00X 170.49(19) 9_676 . . . ?
Cu1 O00D C00P O00G 0.1(4) . . . . ?
Cu1 O00D C00P C00O -179.46(19) . . . . ?
Cu4 O00B C00L O007 8.3(4) . . . . ?
Cu4 O00B C00L C00X -169.54(19) . . . . ?
Cu4 O00G C00P O00D 1.5(4) 9_676 . . . ?
Cu4 O00G C00P C00O -179.02(19) 9_676 . . . ?
Cu2 O006 C00R O005 -0.7(4) . . . . ?
Cu2 O006 C00R C00Q 178.67(19) . . . . ?
Cu2 O008 C00S O009 5.3(4) 15_465 . . . ?
Cu2 O008 C00S C00Z -173.33(18) 15_465 . . . ?
Cu2 O00A C00Y O00F -5.3(4) 13_665 . . . ?
Cu2 O00A C00Y C00W 173.72(19) 13_665 . . . ?
Cu2 O00C C00U O00E -10.0(4) 3_655 . . . ?
Cu2 O00C C00U C011 168.49(19) 3_655 . . . ?
Cu3 O005 C00R O006 -4.2(4) 4_565 . . . ?
Cu3 O005 C00R C00Q 176.38(19) 4_565 . . . ?
Cu3 O009 C00S O008 -1.1(4) 13_565 . . . ?
Cu3 O009 C00S C00Z 177.54(19) 13_565 . . . ?
Cu3 O00E C00U O00C 5.9(4) . . . . ?
Cu3 O00E C00U C011 -172.65(19) . . . . ?
Cu3 O00F C00Y O00A 9.9(4) 16_655 . . . ?
Cu3 O00F C00Y C00W -169.12(19) 16_655 . . . ?
O007 C00L C00X C00N 177.7(3) . . . . ?
O007 C00L C00X C014 -6.0(4) . . . . ?
O008 C00S C00Z C00T 3.9(4) . . . . ?
O008 C00S C00Z C016 -179.0(3) . . . . ?
O009 C00S C00Z C00T -174.9(3) . . . . ?
O009 C00S C00Z C016 2.2(4) . . . . ?
O00B C00L C00X C00N -4.3(4) . . . . ?
O00B C00L C00X C014 172.0(3) . . . . ?
O00C C00U C011 C00N 1.7(4) . . . . ?
O00C C00U C011 C018 -173.8(3) . . . . ?
O00E C00U C011 C00N -179.7(3) . . . . ?
O00E C00U C011 C018 4.9(4) . . . . ?
C00K C00O C00P O00D 166.7(3) . . . . ?
C00K C00O C00P O00G -12.9(4) . . . . ?
C00K C00O C013 C017 0.3(5) . . . . ?
C00K C00Q C00R O005 -167.7(3) . . . . ?
C00K C00Q C00R O006 12.9(4) . . . . ?
C00K C00Q C010 C017 -0.8(5) . . . . ?
C00L C00X C014 C01B -175.2(3) . . . . ?
C00N C00X C014 C01B 1.0(5) . . . . ?
C00N C011 C018 C01B -1.3(5) . . . . ?
C00O C00K C00Q C00R 177.1(3) . . . . ?
C00O C00K C00Q C010 -2.4(5) . . . . ?
C00O C013 C017 N00J 177.0(3) . . . . ?
C00O C013 C017 C010 -3.4(5) . . . . ?
C00P C00O C013 C017 -178.9(3) . . . . ?
C00Q C00K C00O C00P -178.2(3) . . . . ?
C00Q C00K C00O C013 2.6(5) . . . . ?
C00Q C010 C017 N00J -176.8(4) . . . . ?
C00Q C010 C017 C013 3.7(5) . . . . ?
C00R C00Q C010 C017 179.7(3) . . . . ?
C00S C00Z C016 C019 -176.8(3) . . . . ?
C00T C00W C00Y O00A -0.7(4) . . . . ?
C00T C00W C00Y O00F 178.4(3) . . . . ?
C00T C00W C012 C019 -1.1(5) . . . . ?
C00T C00Z C016 C019 0.3(5) . . . . ?
C00U C011 C018 C01B 174.2(3) . . . . ?
C00W C00T C00Z C00S 176.9(3) . . . . ?
C00W C00T C00Z C016 -0.2(5) . . . . ?
C00W C012 C019 N015 -175.3(3) . . . . ?
C00W C012 C019 C016 1.2(6) . . . . ?
C00X C00N C011 C00U -175.8(3) . . . . ?
C00X C00N C011 C018 -0.4(5) . . . . ?
C00X C014 C01B N00V 178.3(3) . . . . ?
C00X C014 C01B C018 -2.7(5) . . . . ?
C00Y C00W C012 C019 175.2(3) . . . . ?
C00Z C00T C00W C00Y -175.6(3) . . . . ?
C00Z C00T C00W C012 0.6(5) . . . . ?
C00Z C016 C019 C012 -0.8(6) . . . . ?
C00Z C016 C019 N015 175.5(4) . . . . ?
C010 C00Q C00R O005 11.8(4) . . . . ?
C010 C00Q C00R O006 -167.6(3) . . . . ?
C011 C00N C00X C00L 176.7(3) . . . . ?
C011 C00N C00X C014 0.5(5) . . . . ?
C011 C018 C01B N00V -178.1(3) . . . . ?
C011 C018 C01B C014 2.8(6) . . . . ?
C012 C00W C00Y O00A -176.9(3) . . . . ?
C012 C00W C00Y O00F 2.2(4) . . . . ?
C013 C00O C00P O00D -14.1(4) . . . . ?
C013 C00O C00P O00G 166.3(3) . . . . ?
C017 N00J C01C N00H 177.0(4) . . . . ?
C017 N00J C01C N00M -3.3(7) . . . . ?
C019 N015 C01D N00I 7.2(8) . . . . ?
C019 N015 C01D N00M -173.6(4) . . . . ?
C01A N00H C01C N00J 178.9(4) . . . . ?
C01A N00H C01C N00M -0.8(6) . . . . ?
C01A N00I C01D N00M 0.1(7) . . . . ?
C01A N00I C01D N015 179.2(4) . . . . ?
C01A N00V C01B C014 -23.9(7) . . . . ?
C01A N00V C01B C018 157.1(4) . . . . ?
C01B N00V C01A N00H 9.6(7) . . . . ?
C01B N00V C01A N00I -170.3(4) . . . . ?
C01C N00H C01A N00I -1.3(6) . . . . ?
C01C N00H C01A N00V 178.8(4) . . . . ?
C01C N00J C017 C010 -2.7(7) . . . . ?
C01C N00J C017 C013 176.9(4) . . . . ?
C01C N00M C01D N00I -1.8(7) . . . . ?
C01C N00M C01D N015 179.1(4) . . . . ?
C01D N00I C01A N00H 1.6(6) . . . . ?
C01D N00I C01A N00V -178.5(4) . . . . ?
C01D N00M C01C N00H 2.1(6) . . . . ?
C01D N00M C01C N00J -177.5(4) . . . . ?
C01D N015 C019 C012 -162.8(5) . . . . ?
C01D N015 C019 C016 20.9(7) . . . . ?

loop_
_smtbx_masks_void_nr
_smtbx_masks_void_average_x
_smtbx_masks_void_average_y
_smtbx_masks_void_average_z
_smtbx_masks_void_volume
_smtbx_masks_void_count_electrons
_smtbx_masks_void_content
1 -0.772 -0.282 -0.415 17930.4 3938.9 ?
